data_7100568
loop_
_publ_author_name
'Richard Hsung'
'Kevin P. Cole'

_publ_section_title
;
Unique Structural Topology and Reactivities of the ABD
Tricycle in Phomactin A.
;
_journal_name_full 'Chemical Communications'
_journal_paper_doi 10.1039/b511338e
_journal_year 2005
_chemical_formula_moiety 'C19 H26 O3'
_chemical_formula_sum 'C19 H26 O3'
_chemical_formula_weight 302.40
_space_group_IT_number 19
_symmetry_cell_setting orthorhombic
_symmetry_space_group_name_Hall 'P 2ac 2ab'
_symmetry_space_group_name_H-M 'P 21 21 21'
_cell_angle_alpha 90.00
_cell_angle_beta 90.00
_cell_angle_gamma 90.00
_cell_formula_units_Z 4
_cell_length_a 8.8438(7)
_cell_length_b 8.9335(7)
_cell_length_c 20.8095(16)
_cell_measurement_temperature 173(2)
_cell_volume 1644.1(2)
_diffrn_ambient_temperature 173(2)
_exptl_crystal_density_diffrn 1.222
_cod_depositor_comments
;
The following automatic conversions were performed:
'_symmetry_cell_setting' value 'Orthorhombic' changed to 'orthorhombic'
according to '/home/saulius/struct/CIF-dictionaries/cif_core.dic'
dictionary named 'cif_core.dic' version 2.4.1 from 2010-06-29.

Automatic conversion script
Id: cif_fix_enum 1527 2010-12-29 10:47:43Z saulius 
;
_cod_database_code 7100568

loop_
_symmetry_equiv_pos_as_xyz
'x, y, z'
'-x+1/2, -y, z+1/2'
'-x, y+1/2, -z+1/2'
'x+1/2, -y+1/2, -z'

loop_
_atom_site_label
_atom_site_type_symbol
_atom_site_fract_x
_atom_site_fract_y
_atom_site_fract_z
_atom_site_U_iso_or_equiv
_atom_site_adp_type
_atom_site_occupancy
_atom_site_symmetry_multiplicity
_atom_site_calc_flag
_atom_site_refinement_flags
_atom_site_disorder_assembly
_atom_site_disorder_group
O1 O 0.68811(14) 0.42712(18) 0.59110(6) 0.0418(3) Uani 1 1 d . . .
O2 O 0.23450(12) 0.34320(12) 0.70356(5) 0.0245(2) Uani 1 1 d . . .
O3 O 0.02211(16) 0.00385(15) 0.60975(6) 0.0411(3) Uani 1 1 d . . .
C1 C 0.30469(18) 0.25965(16) 0.75724(7) 0.0259(3) Uani 1 1 d . . .
C2 C 0.46151(18) 0.20879(19) 0.74002(8) 0.0300(3) Uani 1 1 d . . .
H2A H 0.5069 0.1306 0.7642 0.036 Uiso 1 1 calc R . .
C3 C 0.53851(17) 0.26990(18) 0.69198(7) 0.0279(3) Uani 1 1 d . . .
H3A H 0.6413 0.2432 0.6854 0.033 Uiso 1 1 calc R . .
C4 C 0.46656(17) 0.37782(16) 0.64909(7) 0.0225(3) Uani 1 1 d . . .
C5 C 0.55238(18) 0.44971(19) 0.59782(7) 0.0268(3) Uani 1 1 d . . .
C6 C 0.46740(19) 0.55546(18) 0.55475(7) 0.0304(3) Uani 1 1 d . . .
H6A H 0.5185 0.5596 0.5125 0.036 Uiso 1 1 calc R . .
H6B H 0.4707 0.6571 0.5736 0.036 Uiso 1 1 calc R . .
C7 C 0.30231(19) 0.51010(19) 0.54478(7) 0.0280(3) Uani 1 1 d . . .
H7A H 0.3031 0.4096 0.5236 0.034 Uiso 1 1 calc R . .
C8 C 0.21787(17) 0.49175(17) 0.60959(7) 0.0236(3) Uani 1 1 d . . .
C9 C 0.31523(17) 0.40136(15) 0.65512(6) 0.0207(3) Uani 1 1 d . . .
C10 C 0.06137(18) 0.4172(2) 0.60001(8) 0.0297(3) Uani 1 1 d . . .
H10A H 0.0153 0.4047 0.6430 0.036 Uiso 1 1 calc R . .
H10B H -0.0029 0.4889 0.5761 0.036 Uiso 1 1 calc R . .
C11 C 0.05077(19) 0.26515(19) 0.56529(8) 0.0322(4) Uani 1 1 d . . .
H11A H -0.0575 0.2419 0.5585 0.039 Uiso 1 1 calc R . .
H11B H 0.0976 0.2761 0.5223 0.039 Uiso 1 1 calc R . .
C12 C 0.12394(19) 0.13117(19) 0.59861(8) 0.0302(3) Uani 1 1 d . . .
C13 C 0.0714(2) 0.09497(19) 0.66348(8) 0.0339(4) Uani 1 1 d . . .
H13A H -0.0081 0.1646 0.6800 0.041 Uiso 1 1 calc R . .
C14 C 0.1646(2) 0.0227(2) 0.71573(8) 0.0388(4) Uani 1 1 d . . .
H14A H 0.2619 -0.0118 0.6974 0.047 Uiso 1 1 calc R . .
H14B H 0.1103 -0.0661 0.7324 0.047 Uiso 1 1 calc R . .
C15 C 0.1961(2) 0.13080(19) 0.77126(8) 0.0343(4) Uani 1 1 d . . .
H15A H 0.0986 0.1739 0.7855 0.041 Uiso 1 1 calc R . .
H15B H 0.2374 0.0724 0.8077 0.041 Uiso 1 1 calc R . .
C16 C 0.3111(2) 0.3661(2) 0.81442(7) 0.0353(4) Uani 1 1 d . . .
H16A H 0.3777 0.4505 0.8042 0.053 Uiso 1 1 calc R . .
H16B H 0.3504 0.3128 0.8520 0.053 Uiso 1 1 calc R . .
H16C H 0.2093 0.4035 0.8238 0.053 Uiso 1 1 calc R . .
C17 C 0.2254(2) 0.6182(3) 0.49814(8) 0.0468(5) Uani 1 1 d . . .
H17A H 0.2786 0.6165 0.4568 0.070 Uiso 1 1 calc R . .
H17B H 0.2282 0.7197 0.5159 0.070 Uiso 1 1 calc R . .
H17C H 0.1200 0.5876 0.4917 0.070 Uiso 1 1 calc R . .
C18 C 0.1908(2) 0.64521(18) 0.64292(8) 0.0314(3) Uani 1 1 d . . .
H18A H 0.2862 0.7008 0.6449 0.047 Uiso 1 1 calc R . .
H18B H 0.1528 0.6287 0.6866 0.047 Uiso 1 1 calc R . .
H18C H 0.1165 0.7029 0.6183 0.047 Uiso 1 1 calc R . .
C19 C 0.2757(2) 0.0809(2) 0.57374(8) 0.0345(4) Uani 1 1 d . . .
H19A H 0.3497 0.1614 0.5796 0.052 Uiso 1 1 calc R . .
H19B H 0.2674 0.0566 0.5280 0.052 Uiso 1 1 calc R . .
H19C H 0.3087 -0.0080 0.5975 0.052 Uiso 1 1 calc R . .

loop_
_atom_site_aniso_label
_atom_site_aniso_U_11
_atom_site_aniso_U_22
_atom_site_aniso_U_33
_atom_site_aniso_U_23
_atom_site_aniso_U_13
_atom_site_aniso_U_12
O1 0.0229(6) 0.0673(9) 0.0352(6) 0.0051(6) 0.0047(5) -0.0017(7)
O2 0.0226(5) 0.0290(5) 0.0220(5) 0.0040(4) 0.0018(4) 0.0017(5)
O3 0.0449(7) 0.0358(6) 0.0424(7) -0.0027(6) -0.0050(6) -0.0175(6)
C1 0.0290(7) 0.0281(7) 0.0208(6) 0.0043(6) -0.0005(6) 0.0009(7)
C2 0.0302(8) 0.0311(7) 0.0286(7) 0.0058(6) -0.0042(6) 0.0061(7)
C3 0.0232(7) 0.0325(8) 0.0280(7) 0.0005(6) -0.0026(6) 0.0050(7)
C4 0.0217(7) 0.0247(7) 0.0212(6) -0.0014(5) -0.0007(5) -0.0004(6)
C5 0.0254(7) 0.0324(8) 0.0225(7) -0.0036(6) 0.0014(6) -0.0043(7)
C6 0.0342(8) 0.0315(8) 0.0253(7) 0.0042(6) 0.0060(7) -0.0035(7)
C7 0.0312(8) 0.0304(7) 0.0222(7) 0.0022(6) -0.0002(6) 0.0035(7)
C8 0.0232(7) 0.0239(6) 0.0238(7) 0.0007(6) -0.0011(6) 0.0031(6)
C9 0.0242(7) 0.0188(6) 0.0193(6) -0.0024(5) 0.0005(5) -0.0005(6)
C10 0.0223(7) 0.0338(8) 0.0330(8) 0.0023(7) -0.0048(6) 0.0045(7)
C11 0.0278(8) 0.0369(8) 0.0319(8) -0.0003(7) -0.0080(7) -0.0033(7)
C12 0.0299(7) 0.0296(8) 0.0312(7) -0.0026(6) -0.0048(7) -0.0074(7)
C13 0.0347(8) 0.0314(8) 0.0357(8) -0.0011(7) -0.0006(7) -0.0096(7)
C14 0.0488(11) 0.0297(8) 0.0377(9) 0.0074(7) -0.0031(8) -0.0093(8)
C15 0.0384(9) 0.0359(8) 0.0284(7) 0.0075(7) 0.0034(7) -0.0060(8)
C16 0.0419(9) 0.0384(9) 0.0256(7) -0.0023(7) 0.0011(7) 0.0007(9)
C17 0.0493(11) 0.0586(12) 0.0327(8) 0.0170(9) -0.0004(8) 0.0127(10)
C18 0.0338(8) 0.0262(7) 0.0341(8) -0.0017(6) 0.0016(7) 0.0079(7)
C19 0.0370(9) 0.0316(8) 0.0349(8) -0.0047(7) -0.0022(7) 0.0000(8)

loop_
_geom_bond_atom_site_label_1
_geom_bond_atom_site_label_2
_geom_bond_distance
_geom_bond_site_symmetry_2
_geom_bond_publ_flag
O1 C5 1.225(2) . ?
O2 C9 1.3400(17) . ?
O2 C1 1.4798(17) . ?
O3 C13 1.450(2) . ?
O3 C12 1.469(2) . ?
C1 C2 1.503(2) . ?
C1 C16 1.524(2) . ?
C1 C15 1.527(2) . ?
C2 C3 1.327(2) . ?
C2 H2A 0.9500 . ?
C3 C4 1.460(2) . ?
C3 H3A 0.9500 . ?
C4 C9 1.361(2) . ?
C4 C5 1.458(2) . ?
C5 C6 1.504(2) . ?
C6 C7 1.529(2) . ?
C6 H6A 0.9900 . ?
C6 H6B 0.9900 . ?
C7 C17 1.529(2) . ?
C7 C8 1.550(2) . ?
C7 H7A 1.0000 . ?
C8 C9 1.514(2) . ?
C8 C10 1.549(2) . ?
C8 C18 1.555(2) . ?
C10 C11 1.542(2) . ?
C10 H10A 0.9900 . ?
C10 H10B 0.9900 . ?
C11 C12 1.527(2) . ?
C11 H11A 0.9900 . ?
C11 H11B 0.9900 . ?
C12 C13 1.464(2) . ?
C12 C19 1.507(3) . ?
C13 C14 1.510(2) . ?
C13 H13A 1.0000 . ?
C14 C15 1.532(2) . ?
C14 H14A 0.9900 . ?
C14 H14B 0.9900 . ?
C15 H15A 0.9900 . ?
C15 H15B 0.9900 . ?
C16 H16A 0.9800 . ?
C16 H16B 0.9800 . ?
C16 H16C 0.9800 . ?
C17 H17A 0.9800 . ?
C17 H17B 0.9800 . ?
C17 H17C 0.9800 . ?
C18 H18A 0.9800 . ?
C18 H18B 0.9800 . ?
C18 H18C 0.9800 . ?
C19 H19A 0.9800 . ?
C19 H19B 0.9800 . ?
C19 H19C 0.9800 . ?

loop_
_cod_related_entry_id
_cod_related_entry_database
_cod_related_entry_code
1 ChemSpider 21198412
